data_1576800
loop_
_publ_author_name
'Royla, Philipp'
'Schwedtmann, Kai'
'Gomila, Rosa M.'
'Frontera, Antonio'
'Weigand, Jan J.'

_publ_section_title
;
 Chemoselectivity in the cationic Phospha-Wittig reaction: accessing
 phosphorus heterocycles, phosphaalkenes, and their annulated [4 + 2]
 dimers.
;
_journal_issue 9
_journal_name_full 'Chemical science'
_journal_page_first 4678
_journal_page_last 4687
_journal_paper_doi 10.1039/d5sc08693k
_journal_volume 17
_journal_year 2026
_chemical_formula_moiety 'C29 H53 N2 O3 P2, C F3 O3 S'
_chemical_formula_sum 'C30 H53 F3 N2 O6 P2 S'
_chemical_formula_weight 688.74
_space_group_crystal_system monoclinic
_space_group_IT_number 14
_space_group_name_Hall '-P 2yn'
_space_group_name_H-M_alt 'P 1 21/n 1'
_atom_sites_solution_hydrogens geom
_atom_sites_solution_primary dual
_audit_creation_date 2025-04-10
_audit_creation_method
;
Olex2 1.3
(compiled 2019.09.11 svn.r3662 for OlexSys, GUI svn.r5938)
;
_audit_update_record
;
2025-11-07 deposited with the CCDC.	2025-12-26 downloaded from the CCDC.
;
_cell_angle_alpha 90
_cell_angle_beta 94.9020(10)
_cell_angle_gamma 90
_cell_formula_units_Z 4
_cell_length_a 10.58510(10)
_cell_length_b 18.8359(2)
_cell_length_c 17.73090(10)
_cell_measurement_reflns_used 18520
_cell_measurement_temperature 100.00(10)
_cell_measurement_theta_max 76.5450
_cell_measurement_theta_min 3.4220
_cell_volume 3522.25(5)
_computing_cell_refinement 'CrysAlisPro 1.171.38.43 (Rigaku OD, 2015)'
_computing_data_collection 'CrysAlisPro 1.171.38.43 (Rigaku OD, 2015)'
_computing_data_reduction 'CrysAlisPro 1.171.38.43 (Rigaku OD, 2015)'
_computing_molecular_graphics 'Olex2 1.3 (Dolomanov et al., 2009)'
_computing_publication_material 'Olex2 1.3 (Dolomanov et al., 2009)'
_computing_structure_refinement 'ShelXL 2018/3 (Sheldrick, 2015)'
_computing_structure_solution 'SHELXT 2018/2 (Sheldrick, 2018)'
_diffrn_ambient_environment N~2~
_diffrn_ambient_temperature 100.00(10)
_diffrn_detector 'CCD plate'
_diffrn_detector_area_resol_mean 10.5700
_diffrn_detector_type AtlasS2
_diffrn_measured_fraction_theta_full 1.000
_diffrn_measured_fraction_theta_max 0.988
_diffrn_measurement_details
;
List of Runs (angles in degrees, time in seconds):

  # Type    Start    End  Width  t~exp~   \w     \q     \k     \f   Frames
#--------------------------------------------------------------------------
  1  \w    -74.00 -49.00   0.50    0.50    --  -38.50 131.00  26.00   50
  2  \w    -61.00 -25.00   0.50    0.50    --  -38.50 139.00-158.00   72
  3  \w     63.00  92.00   0.50    0.50    --   42.75-131.00 -44.00   58
  4  \w     51.00 106.00   0.50    0.50    --   42.75-139.00 141.00  110
  5  \w     74.00 122.00   0.50    1.00    --  111.00-139.00 141.00   96
  6  \w     55.00  80.00   0.50    1.00    --  111.00-131.00 -44.00   50
  7  \w    108.00 133.00   0.50    1.00    --  111.00 139.00-158.00   50
  8  \w    116.00 144.00   0.50    1.00    --  111.00 131.00  26.00   56
  9  \w   -111.00 -17.00   0.50    0.50    --  -38.50 -38.00  90.00  188
 10  \w    -90.00 -18.00   0.50    0.50    --  -38.50 -38.00   0.00  144
 11  \w     21.00 115.00   0.50    0.50    --   42.75  38.00   0.00  188
 12  \w    -30.00  65.00   0.50    0.50    --   42.75 -38.00-180.00  190
 13  \w     70.00 129.00   0.50    1.00    --  111.00 -45.00 120.00  118
 14  \w     62.00 111.00   0.50    1.00    --  111.00-125.00-180.00   98
 15  \w     52.00  81.00   0.50    1.00    --  111.00 -61.00 -90.00   58
 16  \w     70.00 107.00   0.50    1.00    --  111.00 -94.00 150.00   74
 17  \w    121.00 149.00   0.50    1.00    --  111.00  77.00 -90.00   56
 18  \w     31.00  86.00   0.50    1.00    --  111.00 -94.00 -60.00  110
 19  \w     94.00 171.00   0.50    1.00    --  111.00  61.00   0.00  154
 20  \w     54.00 112.00   0.50    1.00    --  111.00-125.00  90.00  116
 21  \w     79.00 107.00   0.50    1.00    --  111.00 -94.00-180.00   56
 22  \w     43.00  99.00   0.50    1.00    --  111.00-125.00 150.00  112
 23  \w     79.00 107.00   0.50    1.00    --  111.00 -94.00 -30.00   56
 24  \w     89.00 177.00   0.50    1.00    --  111.00  45.00  90.00  176
 25  \w     75.00 112.00   0.50    1.00    --  111.00-125.00 -90.00   74
 26  \w     89.00 176.00   0.50    1.00    --  111.00  30.00  60.00  174
 27  \w     78.00 105.00   0.50    1.00    --  111.00-125.00-120.00   54
 28  \w     99.00 178.00   0.50    1.00    --  111.00  30.00 150.00  158
 29  \w     30.00  76.00   0.50    1.00    --  111.00 -94.00 -90.00   92
 30  \w     82.00 107.00   0.50    1.00    --  111.00 -94.00 -90.00   50
 31  \w     38.00  83.00   0.50    1.00    --  111.00 -77.00 -30.00   90
 32  \w     88.00 130.00   0.50    1.00    --  111.00 -77.00 -30.00   84
 33  \w     42.00  86.00   0.50    1.00    --  111.00-125.00-150.00   88
 34  \w     89.00 140.00   0.50    1.00    --  111.00  30.00-120.00  102
 35  \w    107.00 138.00   0.50    1.00    --  111.00 -61.00 -90.00   62
 36  \w    145.00 178.00   0.50    1.00    --  111.00  45.00 -30.00   66
 37  \w     66.00 105.00   0.50    1.00    --  111.00 -94.00-120.00   78
 38  \w    100.00 146.00   0.50    1.00    --  111.00 125.00 -90.00   92
 39  \w     87.00 139.00   0.50    1.00    --  111.00  45.00 -30.00  104
;
_diffrn_measurement_device 'four-circle diffractometer'
_diffrn_measurement_device_type 'SuperNova, Dual, Cu at zero, AtlasS2'
_diffrn_measurement_method '\w scans'
_diffrn_orient_matrix_type 'CrysAlisPro convention (1999,Acta A55,543-557)'
_diffrn_orient_matrix_UB_11 0.0016419000
_diffrn_orient_matrix_UB_12 0.0807296000
_diffrn_orient_matrix_UB_13 -0.0136184000
_diffrn_orient_matrix_UB_21 0.0376997000
_diffrn_orient_matrix_UB_22 -0.0126460000
_diffrn_orient_matrix_UB_23 -0.0809501000
_diffrn_orient_matrix_UB_31 -0.1411570000
_diffrn_orient_matrix_UB_32 -0.0025404000
_diffrn_orient_matrix_UB_33 -0.0294672000
_diffrn_radiation_monochromator mirror
_diffrn_radiation_probe x-ray
_diffrn_radiation_type 'Cu K\a'
_diffrn_radiation_wavelength 1.54184
_diffrn_reflns_av_R_equivalents 0.0466
_diffrn_reflns_av_unetI/netI 0.0267
_diffrn_reflns_Laue_measured_fraction_full 1.000
_diffrn_reflns_Laue_measured_fraction_max 0.988
_diffrn_reflns_limit_h_max 11
_diffrn_reflns_limit_h_min -13
_diffrn_reflns_limit_k_max 23
_diffrn_reflns_limit_k_min -23
_diffrn_reflns_limit_l_max 22
_diffrn_reflns_limit_l_min -22
_diffrn_reflns_number 41769
_diffrn_reflns_point_group_measured_fraction_full 1.000
_diffrn_reflns_point_group_measured_fraction_max 0.988
_diffrn_reflns_theta_full 67.684
_diffrn_reflns_theta_max 76.981
_diffrn_reflns_theta_min 3.430
_diffrn_source 'micro-focus sealed X-ray tube'
_diffrn_source_type 'SuperNova (Cu) X-ray Source'
_exptl_absorpt_coefficient_mu 2.172
_exptl_absorpt_correction_T_max 0.630
_exptl_absorpt_correction_T_min 0.444
_exptl_absorpt_correction_type analytical
_exptl_absorpt_process_details
;
CrysAlisPro 1.171.38.43 (Rigaku Oxford Diffraction, 2015)
Analytical numeric absorption correction using a multifaceted crystal
			model based on expressions derived by R.C. Clark & J.S. Reid.
(Clark, R. C. & Reid, J. S. (1995). Acta Cryst. A51, 887-897)
Empirical absorption correction using spherical harmonics,
 implemented in SCALE3 ABSPACK scaling algorithm.
;
_exptl_crystal_colour colourless
_exptl_crystal_colour_primary colourless
_exptl_crystal_density_diffrn 1.299
_exptl_crystal_description block
_exptl_crystal_F_000 1472
_exptl_crystal_size_max 0.628
_exptl_crystal_size_mid 0.484
_exptl_crystal_size_min 0.346
_refine_diff_density_max 0.408
_refine_diff_density_min -0.579
_refine_diff_density_rms 0.062
_refine_ls_extinction_method none
_refine_ls_goodness_of_fit_ref 1.028
_refine_ls_hydrogen_treatment constr
_refine_ls_matrix_type full
_refine_ls_number_parameters 403
_refine_ls_number_reflns 7369
_refine_ls_number_restraints 0
_refine_ls_restrained_S_all 1.028
_refine_ls_R_factor_all 0.0459
_refine_ls_R_factor_gt 0.0431
_refine_ls_shift/su_max 0.002
_refine_ls_shift/su_mean 0.000
_refine_ls_structure_factor_coef Fsqd
_refine_ls_weighting_details 'w=1/[\s^2^(Fo^2^)+(0.0745P)^2^+1.5778P] where P=(Fo^2^+2Fc^2^)/3'
_refine_ls_weighting_scheme calc
_refine_ls_wR_factor_gt 0.1160
_refine_ls_wR_factor_ref 0.1189
_reflns_Friedel_coverage 0.000
_reflns_number_gt 6805
_reflns_number_total 7369
_reflns_threshold_expression 'I > 2\s(I)'
_cod_data_source_file d5sc08693k2.cif
_cod_data_source_block jjw1876
_cod_depositor_comments 'Adding full bibliography for 1576791--1576804.cif.'
_cod_database_code 1576800
_shelx_shelxl_version_number 2018/3
_chemical_oxdiff_formula C30H53F3N2O6P2S
_shelx_space_group_comment
;
The symmetry employed for this shelxl refinement is uniquely defined
by the following loop, which should always be used as a source of
symmetry information in preference to the above space-group names.
They are only intended as comments.
;
_reflns_odcompleteness_completeness 99.78
_reflns_odcompleteness_iscentric 1
_reflns_odcompleteness_theta 74.33
_olex2_refinement_description
;
1. Fixed Uiso
 At 1.2 times of:
  All C(H) groups, All C(H,H) groups
 At 1.5 times of:
  All C(H,H,H) groups
2.a Ternary CH refined with riding coordinates:
 C4(H4), C9(H9), C12(H12), C18(H18), C24(H24)
2.b Secondary CH2 refined with riding coordinates:
 C13(H13A,H13B), C14(H14A,H14B), C15(H15A,H15B), C16(H16A,H16B), C17(H17A,
 H17B), C19(H19A,H19B), C20(H20A,H20B), C21(H21A,H21B), C22(H22A,H22B),
 C23(H23A,H23B), C25(H25A,H25B), C26(H26A,H26B), C27(H27A,H27B), C28(H28A,H28B),
  C29(H29A,H29B)
2.c Idealised Me refined as rotating group:
 C5(H5A,H5B,H5C), C6(H6A,H6B,H6C), C7(H7A,H7B,H7C), C8(H8A,H8B,H8C), C10(H10A,
 H10B,H10C), C11(H11A,H11B,H11C)
;
_olex2_submission_special_instructions 'No special instructions were received'
_oxdiff_exptl_absorpt_empirical_details
;
Empirical correction (ABSPACK) includes:
- Absorption correction using spherical harmonics
- Frame scaling
;
_oxdiff_exptl_absorpt_empirical_full_max 1.463
_oxdiff_exptl_absorpt_empirical_full_min 0.550

loop_
_space_group_symop_operation_xyz
'x, y, z'
'-x+1/2, y+1/2, -z+1/2'
'-x, -y, -z'
'x-1/2, -y-1/2, z-1/2'

loop_
_atom_site_label
_atom_site_type_symbol
_atom_site_fract_x
_atom_site_fract_y
_atom_site_fract_z
_atom_site_U_iso_or_equiv
_atom_site_adp_type
_atom_site_occupancy
_atom_site_site_symmetry_order
_atom_site_calc_flag
_atom_site_refinement_flags_posn
_atom_site_refinement_flags_adp
_atom_site_refinement_flags_occupancy
_atom_site_disorder_assembly
_atom_site_disorder_group
C1 C 0.42527(14) 0.46188(8) 0.39313(8) 0.0201(3) Uani 1 1 d . . . . .
P1 P 0.48350(3) 0.55166(2) 0.41428(2) 0.01988(10) Uani 1 1 d . . . . .
N1 N 0.30833(12) 0.43841(7) 0.40689(7) 0.0220(3) Uani 1 1 d . . . . .
O1 O 0.45047(10) 0.67245(6) 0.30323(6) 0.0221(2) Uani 1 1 d . . . . .
P2 P 0.46406(3) 0.58938(2) 0.30345(2) 0.01829(10) Uani 1 1 d . . . . .
C2 C 0.30320(16) 0.36523(9) 0.39867(9) 0.0245(3) Uani 1 1 d . . . . .
O2 O 0.57597(10) 0.57912(6) 0.25124(6) 0.0206(2) Uani 1 1 d . . . . .
N2 N 0.49330(12) 0.40419(7) 0.37569(7) 0.0208(3) Uani 1 1 d . . . . .
C3 C 0.41892(15) 0.34380(9) 0.37877(9) 0.0238(3) Uani 1 1 d . . . . .
O3 O 0.35051(10) 0.55293(6) 0.25555(6) 0.0209(2) Uani 1 1 d . . . . .
C4 C 0.20543(14) 0.48650(9) 0.42790(9) 0.0251(3) Uani 1 1 d . . . . .
H4 H 0.243695 0.534906 0.434159 0.030 Uiso 1 1 calc R U . . .
C5 C 0.09939(16) 0.49210(10) 0.36441(10) 0.0313(4) Uani 1 1 d . . . . .
H5A H 0.135741 0.502793 0.316685 0.047 Uiso 1 1 calc R U . . .
H5B H 0.040939 0.530132 0.376060 0.047 Uiso 1 1 calc R U . . .
H5C H 0.053291 0.446983 0.359660 0.047 Uiso 1 1 calc R U . . .
C6 C 0.15941(16) 0.46649(11) 0.50414(10) 0.0305(4) Uani 1 1 d . . . . .
H6A H 0.103359 0.425109 0.497905 0.046 Uiso 1 1 calc R U . . .
H6B H 0.112847 0.506477 0.523742 0.046 Uiso 1 1 calc R U . . .
H6C H 0.232389 0.454995 0.539817 0.046 Uiso 1 1 calc R U . . .
C7 C 0.19202(17) 0.32034(10) 0.41366(10) 0.0319(4) Uani 1 1 d . . . . .
H7A H 0.184789 0.317815 0.468330 0.048 Uiso 1 1 calc R U . . .
H7B H 0.203584 0.272436 0.393807 0.048 Uiso 1 1 calc R U . . .
H7C H 0.114630 0.341266 0.388697 0.048 Uiso 1 1 calc R U . . .
C8 C 0.46187(17) 0.27000(9) 0.36416(10) 0.0289(3) Uani 1 1 d . . . . .
H8A H 0.489005 0.266979 0.312781 0.043 Uiso 1 1 calc R U . . .
H8B H 0.391765 0.236842 0.369270 0.043 Uiso 1 1 calc R U . . .
H8C H 0.533044 0.257706 0.400836 0.043 Uiso 1 1 calc R U . . .
C9 C 0.62643(15) 0.40837(8) 0.35550(9) 0.0236(3) Uani 1 1 d . . . . .
H9 H 0.652784 0.459198 0.361265 0.028 Uiso 1 1 calc R U . . .
C10 C 0.71651(17) 0.36550(10) 0.40978(11) 0.0342(4) Uani 1 1 d . . . . .
H10A H 0.698751 0.375619 0.462052 0.051 Uiso 1 1 calc R U . . .
H10B H 0.804293 0.378620 0.402665 0.051 Uiso 1 1 calc R U . . .
H10C H 0.704319 0.314730 0.399477 0.051 Uiso 1 1 calc R U . . .
C11 C 0.63462(18) 0.38912(10) 0.27264(10) 0.0319(4) Uani 1 1 d . . . . .
H11A H 0.722218 0.394777 0.259680 0.048 Uiso 1 1 calc R U . . .
H11B H 0.578927 0.420481 0.240683 0.048 Uiso 1 1 calc R U . . .
H11C H 0.607973 0.339721 0.264240 0.048 Uiso 1 1 calc R U . . .
C12 C 0.36527(16) 0.71281(9) 0.34972(10) 0.0272(3) Uani 1 1 d . . . . .
H12 H 0.292701 0.682331 0.362433 0.033 Uiso 1 1 calc R U . . .
C13 C 0.4413(2) 0.73701(10) 0.42147(10) 0.0417(5) Uani 1 1 d . . . . .
H13A H 0.477970 0.695002 0.448850 0.050 Uiso 1 1 calc R U . . .
H13B H 0.384059 0.761013 0.454720 0.050 Uiso 1 1 calc R U . . .
C14 C 0.5478(3) 0.78764(12) 0.40499(14) 0.0536(6) Uani 1 1 d . . . . .
H14A H 0.609595 0.762441 0.375744 0.064 Uiso 1 1 calc R U . . .
H14B H 0.592628 0.803702 0.453262 0.064 Uiso 1 1 calc R U . . .
C15 C 0.4956(3) 0.85196(12) 0.36013(15) 0.0548(6) Uani 1 1 d . . . . .
H15A H 0.566557 0.883087 0.348106 0.066 Uiso 1 1 calc R U . . .
H15B H 0.439454 0.879527 0.391063 0.066 Uiso 1 1 calc R U . . .
C16 C 0.4213(2) 0.82816(10) 0.28677(12) 0.0396(4) Uani 1 1 d . . . . .
H16A H 0.382759 0.870224 0.260393 0.048 Uiso 1 1 calc R U . . .
H16B H 0.480312 0.806131 0.253217 0.048 Uiso 1 1 calc R U . . .
C17 C 0.31733(18) 0.77525(10) 0.30116(11) 0.0350(4) Uani 1 1 d . . . . .
H17A H 0.250149 0.800010 0.326525 0.042 Uiso 1 1 calc R U . . .
H17B H 0.278960 0.757200 0.251990 0.042 Uiso 1 1 calc R U . . .
C18 C 0.69750(14) 0.61750(9) 0.26940(9) 0.0237(3) Uani 1 1 d . . . . .
H18 H 0.702682 0.634424 0.323036 0.028 Uiso 1 1 calc R U . . .
C19 C 0.70088(16) 0.68058(9) 0.21640(10) 0.0288(3) Uani 1 1 d . . . . .
H19A H 0.776631 0.709802 0.231383 0.035 Uiso 1 1 calc R U . . .
H19B H 0.624854 0.710369 0.220985 0.035 Uiso 1 1 calc R U . . .
C20 C 0.70466(18) 0.65711(10) 0.13430(11) 0.0337(4) Uani 1 1 d . . . . .
H20A H 0.624625 0.632424 0.117428 0.040 Uiso 1 1 calc R U . . .
H20B H 0.712066 0.699359 0.101763 0.040 Uiso 1 1 calc R U . . .
C21 C 0.81599(18) 0.60770(11) 0.12567(11) 0.0362(4) Uani 1 1 d . . . . .
H21A H 0.896353 0.633466 0.138911 0.043 Uiso 1 1 calc R U . . .
H21B H 0.815084 0.592087 0.072311 0.043 Uiso 1 1 calc R U . . .
C22 C 0.80923(16) 0.54289(10) 0.17690(11) 0.0325(4) Uani 1 1 d . . . . .
H22A H 0.884607 0.512571 0.172376 0.039 Uiso 1 1 calc R U . . .
H22B H 0.732854 0.514662 0.160555 0.039 Uiso 1 1 calc R U . . .
C23 C 0.80393(15) 0.56547(10) 0.25934(10) 0.0288(3) Uani 1 1 d . . . . .
H23A H 0.792115 0.522853 0.290656 0.035 Uiso 1 1 calc R U . . .
H23B H 0.885726 0.587584 0.277606 0.035 Uiso 1 1 calc R U . . .
C24 C 0.32620(14) 0.56642(8) 0.17357(8) 0.0210(3) Uani 1 1 d . . . . .
H24 H 0.374795 0.609338 0.159724 0.025 Uiso 1 1 calc R U . . .
C25 C 0.36874(15) 0.50297(9) 0.12985(9) 0.0255(3) Uani 1 1 d . . . . .
H25A H 0.325697 0.459640 0.146167 0.031 Uiso 1 1 calc R U . . .
H25B H 0.461318 0.496251 0.140448 0.031 Uiso 1 1 calc R U . . .
C26 C 0.33674(15) 0.51458(10) 0.04466(9) 0.0274(3) Uani 1 1 d . . . . .
H26A H 0.387956 0.554466 0.027424 0.033 Uiso 1 1 calc R U . . .
H26B H 0.359112 0.471423 0.016842 0.033 Uiso 1 1 calc R U . . .
C27 C 0.19594(16) 0.53098(10) 0.02650(9) 0.0293(3) Uani 1 1 d . . . . .
H27A H 0.179499 0.541686 -0.028117 0.035 Uiso 1 1 calc R U . . .
H27B H 0.144939 0.488875 0.037936 0.035 Uiso 1 1 calc R U . . .
C28 C 0.15597(17) 0.59424(10) 0.07286(10) 0.0307(4) Uani 1 1 d . . . . .
H28A H 0.063902 0.602683 0.061967 0.037 Uiso 1 1 calc R U . . .
H28B H 0.201488 0.637306 0.058107 0.037 Uiso 1 1 calc R U . . .
C29 C 0.18560(15) 0.58057(9) 0.15788(9) 0.0264(3) Uani 1 1 d . . . . .
H29A H 0.161216 0.622435 0.187124 0.032 Uiso 1 1 calc R U . . .
H29B H 0.136576 0.539154 0.173579 0.032 Uiso 1 1 calc R U . . .
S1 S 0.99125(4) 0.71345(2) 0.39447(2) 0.02733(11) Uani 1 1 d . . . . .
F1 F 0.96337(12) 0.79988(7) 0.50846(6) 0.0427(3) Uani 1 1 d . . . . .
F2 F 0.9123(2) 0.84577(9) 0.40002(9) 0.0859(6) Uani 1 1 d . . . . .
F3 F 1.10934(19) 0.83099(9) 0.43837(10) 0.0801(6) Uani 1 1 d . . . . .
O4 O 0.86276(14) 0.69156(9) 0.40171(8) 0.0442(4) Uani 1 1 d . . . . .
O5 O 1.08530(15) 0.67581(9) 0.44117(9) 0.0512(4) Uani 1 1 d . . . . .
O6 O 1.02140(14) 0.72670(8) 0.31820(8) 0.0409(3) Uani 1 1 d . . . . .
C30 C 0.9941(2) 0.80159(11) 0.43702(12) 0.0422(5) Uani 1 1 d . . . . .

loop_
_atom_site_aniso_label
_atom_site_aniso_U_11
_atom_site_aniso_U_22
_atom_site_aniso_U_33
_atom_site_aniso_U_23
_atom_site_aniso_U_13
_atom_site_aniso_U_12
C1 0.0199(7) 0.0234(7) 0.0165(7) 0.0007(5) -0.0014(5) 0.0013(5)
P1 0.02036(18) 0.02153(19) 0.01710(18) 0.00008(13) -0.00221(13) 0.00105(13)
N1 0.0216(6) 0.0247(6) 0.0196(6) 0.0001(5) 0.0003(5) -0.0007(5)
O1 0.0227(5) 0.0222(5) 0.0212(5) 0.0000(4) 0.0012(4) 0.0014(4)
P2 0.01685(18) 0.02067(19) 0.01676(18) -0.00013(13) -0.00199(13) -0.00020(13)
C2 0.0290(8) 0.0252(8) 0.0191(7) 0.0003(6) 0.0005(6) -0.0024(6)
O2 0.0173(5) 0.0241(5) 0.0202(5) -0.0031(4) -0.0007(4) -0.0033(4)
N2 0.0223(6) 0.0215(6) 0.0183(6) 0.0006(5) -0.0009(5) 0.0008(5)
C3 0.0290(8) 0.0229(7) 0.0192(7) 0.0010(6) 0.0001(6) -0.0015(6)
O3 0.0190(5) 0.0261(5) 0.0167(5) 0.0017(4) -0.0036(4) -0.0024(4)
C4 0.0189(7) 0.0286(8) 0.0277(8) -0.0020(6) 0.0009(6) 0.0019(6)
C5 0.0248(8) 0.0409(10) 0.0276(8) 0.0054(7) -0.0018(6) 0.0046(7)
C6 0.0217(7) 0.0445(10) 0.0253(8) -0.0029(7) 0.0014(6) 0.0038(7)
C7 0.0343(9) 0.0307(9) 0.0313(9) -0.0023(7) 0.0065(7) -0.0077(7)
C8 0.0372(9) 0.0222(8) 0.0273(8) -0.0009(6) 0.0023(7) -0.0004(7)
C9 0.0213(7) 0.0242(7) 0.0250(8) -0.0009(6) 0.0010(6) 0.0025(6)
C10 0.0274(8) 0.0353(9) 0.0383(10) 0.0022(7) -0.0056(7) 0.0083(7)
C11 0.0341(9) 0.0341(9) 0.0285(9) -0.0019(7) 0.0079(7) 0.0002(7)
C12 0.0317(8) 0.0238(8) 0.0270(8) 0.0008(6) 0.0077(6) 0.0082(6)
C13 0.0740(14) 0.0281(9) 0.0221(8) -0.0035(7) -0.0011(8) 0.0110(9)
C14 0.0743(16) 0.0367(11) 0.0452(12) -0.0140(9) -0.0210(11) -0.0026(11)
C15 0.0834(17) 0.0262(10) 0.0541(14) -0.0072(9) 0.0007(12) -0.0063(10)
C16 0.0568(12) 0.0253(9) 0.0376(10) 0.0062(7) 0.0087(9) 0.0046(8)
C17 0.0368(9) 0.0314(9) 0.0368(10) 0.0060(7) 0.0032(7) 0.0120(7)
C18 0.0175(7) 0.0277(8) 0.0252(7) -0.0056(6) -0.0020(5) -0.0046(6)
C19 0.0250(7) 0.0251(8) 0.0367(9) -0.0022(7) 0.0044(7) -0.0038(6)
C20 0.0352(9) 0.0342(9) 0.0316(9) 0.0044(7) 0.0017(7) -0.0100(7)
C21 0.0384(10) 0.0389(10) 0.0331(9) -0.0103(8) 0.0131(7) -0.0143(8)
C22 0.0260(8) 0.0305(9) 0.0423(10) -0.0097(7) 0.0104(7) -0.0037(7)
C23 0.0185(7) 0.0325(9) 0.0347(9) -0.0008(7) -0.0015(6) 0.0006(6)
C24 0.0217(7) 0.0238(7) 0.0170(7) 0.0012(6) -0.0022(5) -0.0010(6)
C25 0.0241(7) 0.0286(8) 0.0229(7) -0.0014(6) -0.0028(6) 0.0053(6)
C26 0.0278(8) 0.0325(8) 0.0215(7) -0.0037(6) 0.0002(6) 0.0048(6)
C27 0.0286(8) 0.0370(9) 0.0210(7) -0.0040(7) -0.0057(6) 0.0019(7)
C28 0.0291(8) 0.0401(10) 0.0217(8) -0.0009(7) -0.0050(6) 0.0116(7)
C29 0.0227(7) 0.0350(9) 0.0207(7) -0.0016(6) -0.0027(6) 0.0075(6)
S1 0.0297(2) 0.0298(2) 0.0217(2) -0.00105(14) -0.00206(15) -0.00607(15)
F1 0.0562(7) 0.0443(6) 0.0286(6) -0.0089(5) 0.0098(5) -0.0153(5)
F2 0.163(2) 0.0481(8) 0.0464(9) 0.0078(7) 0.0082(10) 0.0402(11)
F3 0.1072(13) 0.0741(11) 0.0654(10) -0.0332(8) 0.0448(9) -0.0646(10)
O4 0.0380(7) 0.0621(9) 0.0319(7) -0.0098(6) -0.0003(6) -0.0231(7)
O5 0.0490(9) 0.0600(10) 0.0421(8) 0.0022(7) -0.0098(7) 0.0177(8)
O6 0.0520(8) 0.0452(8) 0.0261(6) -0.0043(6) 0.0073(6) -0.0122(6)
C30 0.0649(13) 0.0331(10) 0.0301(9) -0.0019(8) 0.0129(9) -0.0139(9)

loop_
_atom_type_symbol
_atom_type_description
_atom_type_scat_dispersion_real
_atom_type_scat_dispersion_imag
_atom_type_scat_source
C C 0.0181 0.0091 'International Tables Vol C Tables 4.2.6.8 and 6.1.1.4'
H H 0.0000 0.0000 'International Tables Vol C Tables 4.2.6.8 and 6.1.1.4'
F F 0.0727 0.0534 'International Tables Vol C Tables 4.2.6.8 and 6.1.1.4'
N N 0.0311 0.0180 'International Tables Vol C Tables 4.2.6.8 and 6.1.1.4'
O O 0.0492 0.0322 'International Tables Vol C Tables 4.2.6.8 and 6.1.1.4'
P P 0.2955 0.4335 'International Tables Vol C Tables 4.2.6.8 and 6.1.1.4'
S S 0.3331 0.5567 'International Tables Vol C Tables 4.2.6.8 and 6.1.1.4'

loop_
_exptl_crystal_face_index_h
_exptl_crystal_face_index_k
_exptl_crystal_face_index_l
_exptl_crystal_face_perp_dist
-3 1 -9 0.2122
-1 -2 11 0.1638
6 0 4 0.1379
3 2 -11 0.1421
-6 0 -3 0.3061
-6 6 2 0.2560
2 9 7 0.1598
6 -6 -1 0.2188
1 -10 -6 0.1525

loop_
_geom_angle_atom_site_label_1
_geom_angle_atom_site_label_2
_geom_angle_atom_site_label_3
_geom_angle
_geom_angle_site_symmetry_1
_geom_angle_site_symmetry_3
_geom_angle_publ_flag
N1 C1 P1 124.18(11) . . ?
N2 C1 P1 127.80(11) . . ?
N2 C1 N1 106.91(13) . . ?
C1 P1 P2 96.76(5) . . ?
C1 N1 C2 109.47(13) . . ?
C1 N1 C4 123.06(13) . . ?
C2 N1 C4 127.47(13) . . ?
C12 O1 P2 124.69(10) . . ?
O1 P2 P1 110.10(5) . . ?
O1 P2 O2 101.18(6) . . ?
O2 P2 P1 119.58(4) . . ?
O3 P2 P1 111.75(4) . . ?
O3 P2 O1 111.63(6) . . ?
O3 P2 O2 101.99(6) . . ?
N1 C2 C7 124.70(15) . . ?
C3 C2 N1 107.06(14) . . ?
C3 C2 C7 128.16(16) . . ?
C18 O2 P2 119.53(9) . . ?
C1 N2 C3 109.54(13) . . ?
C1 N2 C9 123.13(13) . . ?
C3 N2 C9 127.33(13) . . ?
C2 C3 N2 107.02(14) . . ?
C2 C3 C8 127.89(15) . . ?
N2 C3 C8 125.08(15) . . ?
C24 O3 P2 121.24(9) . . ?
N1 C4 H4 106.5 . . ?
N1 C4 C5 111.46(13) . . ?
N1 C4 C6 111.60(13) . . ?
C5 C4 H4 106.5 . . ?
C6 C4 H4 106.5 . . ?
C6 C4 C5 113.67(13) . . ?
C4 C5 H5A 109.5 . . ?
C4 C5 H5B 109.5 . . ?
C4 C5 H5C 109.5 . . ?
H5A C5 H5B 109.5 . . ?
H5A C5 H5C 109.5 . . ?
H5B C5 H5C 109.5 . . ?
C4 C6 H6A 109.5 . . ?
C4 C6 H6B 109.5 . . ?
C4 C6 H6C 109.5 . . ?
H6A C6 H6B 109.5 . . ?
H6A C6 H6C 109.5 . . ?
H6B C6 H6C 109.5 . . ?
C2 C7 H7A 109.5 . . ?
C2 C7 H7B 109.5 . . ?
C2 C7 H7C 109.5 . . ?
H7A C7 H7B 109.5 . . ?
H7A C7 H7C 109.5 . . ?
H7B C7 H7C 109.5 . . ?
C3 C8 H8A 109.5 . . ?
C3 C8 H8B 109.5 . . ?
C3 C8 H8C 109.5 . . ?
H8A C8 H8B 109.5 . . ?
H8A C8 H8C 109.5 . . ?
H8B C8 H8C 109.5 . . ?
N2 C9 H9 106.8 . . ?
N2 C9 C10 111.98(14) . . ?
N2 C9 C11 110.69(13) . . ?
C10 C9 H9 106.8 . . ?
C11 C9 H9 106.8 . . ?
C11 C9 C10 113.47(14) . . ?
C9 C10 H10A 109.5 . . ?
C9 C10 H10B 109.5 . . ?
C9 C10 H10C 109.5 . . ?
H10A C10 H10B 109.5 . . ?
H10A C10 H10C 109.5 . . ?
H10B C10 H10C 109.5 . . ?
C9 C11 H11A 109.5 . . ?
C9 C11 H11B 109.5 . . ?
C9 C11 H11C 109.5 . . ?
H11A C11 H11B 109.5 . . ?
H11A C11 H11C 109.5 . . ?
H11B C11 H11C 109.5 . . ?
O1 C12 H12 110.3 . . ?
O1 C12 C13 108.43(14) . . ?
O1 C12 C17 105.75(13) . . ?
C13 C12 H12 110.3 . . ?
C13 C12 C17 111.75(15) . . ?
C17 C12 H12 110.3 . . ?
C12 C13 H13A 109.2 . . ?
C12 C13 H13B 109.2 . . ?
C12 C13 C14 112.05(17) . . ?
H13A C13 H13B 107.9 . . ?
C14 C13 H13A 109.2 . . ?
C14 C13 H13B 109.2 . . ?
C13 C14 H14A 109.5 . . ?
C13 C14 H14B 109.5 . . ?
C13 C14 C15 110.9(2) . . ?
H14A C14 H14B 108.1 . . ?
C15 C14 H14A 109.5 . . ?
C15 C14 H14B 109.5 . . ?
C14 C15 H15A 109.6 . . ?
C14 C15 H15B 109.6 . . ?
C14 C15 C16 110.34(17) . . ?
H15A C15 H15B 108.1 . . ?
C16 C15 H15A 109.6 . . ?
C16 C15 H15B 109.6 . . ?
C15 C16 H16A 109.2 . . ?
C15 C16 H16B 109.2 . . ?
H16A C16 H16B 107.9 . . ?
C17 C16 C15 112.11(18) . . ?
C17 C16 H16A 109.2 . . ?
C17 C16 H16B 109.2 . . ?
C12 C17 C16 113.00(16) . . ?
C12 C17 H17A 109.0 . . ?
C12 C17 H17B 109.0 . . ?
C16 C17 H17A 109.0 . . ?
C16 C17 H17B 109.0 . . ?
H17A C17 H17B 107.8 . . ?
O2 C18 H18 109.7 . . ?
O2 C18 C19 108.21(12) . . ?
O2 C18 C23 107.35(12) . . ?
C19 C18 H18 109.7 . . ?
C23 C18 H18 109.7 . . ?
C23 C18 C19 112.12(14) . . ?
C18 C19 H19A 109.3 . . ?
C18 C19 H19B 109.3 . . ?
C18 C19 C20 111.60(14) . . ?
H19A C19 H19B 108.0 . . ?
C20 C19 H19A 109.3 . . ?
C20 C19 H19B 109.3 . . ?
C19 C20 H20A 109.4 . . ?
C19 C20 H20B 109.4 . . ?
H20A C20 H20B 108.0 . . ?
C21 C20 C19 110.95(15) . . ?
C21 C20 H20A 109.4 . . ?
C21 C20 H20B 109.4 . . ?
C20 C21 H21A 109.5 . . ?
C20 C21 H21B 109.5 . . ?
C20 C21 C22 110.70(14) . . ?
H21A C21 H21B 108.1 . . ?
C22 C21 H21A 109.5 . . ?
C22 C21 H21B 109.5 . . ?
C21 C22 H22A 109.5 . . ?
C21 C22 H22B 109.5 . . ?
C21 C22 C23 110.73(15) . . ?
H22A C22 H22B 108.1 . . ?
C23 C22 H22A 109.5 . . ?
C23 C22 H22B 109.5 . . ?
C18 C23 C22 112.40(14) . . ?
C18 C23 H23A 109.1 . . ?
C18 C23 H23B 109.1 . . ?
C22 C23 H23A 109.1 . . ?
C22 C23 H23B 109.1 . . ?
H23A C23 H23B 107.9 . . ?
O3 C24 H24 109.3 . . ?
O3 C24 C25 109.50(12) . . ?
O3 C24 C29 107.28(12) . . ?
C25 C24 H24 109.3 . . ?
C25 C24 C29 112.07(13) . . ?
C29 C24 H24 109.3 . . ?
C24 C25 H25A 109.7 . . ?
C24 C25 H25B 109.7 . . ?
C24 C25 C26 109.95(13) . . ?
H25A C25 H25B 108.2 . . ?
C26 C25 H25A 109.7 . . ?
C26 C25 H25B 109.7 . . ?
C25 C26 H26A 109.3 . . ?
C25 C26 H26B 109.3 . . ?
H26A C26 H26B 108.0 . . ?
C27 C26 C25 111.41(13) . . ?
C27 C26 H26A 109.3 . . ?
C27 C26 H26B 109.3 . . ?
C26 C27 H27A 109.5 . . ?
C26 C27 H27B 109.5 . . ?
H27A C27 H27B 108.1 . . ?
C28 C27 C26 110.73(14) . . ?
C28 C27 H27A 109.5 . . ?
C28 C27 H27B 109.5 . . ?
C27 C28 H28A 109.5 . . ?
C27 C28 H28B 109.5 . . ?
C27 C28 C29 110.78(14) . . ?
H28A C28 H28B 108.1 . . ?
C29 C28 H28A 109.5 . . ?
C29 C28 H28B 109.5 . . ?
C24 C29 C28 108.97(13) . . ?
C24 C29 H29A 109.9 . . ?
C24 C29 H29B 109.9 . . ?
C28 C29 H29A 109.9 . . ?
C28 C29 H29B 109.9 . . ?
H29A C29 H29B 108.3 . . ?
O4 S1 O6 114.94(9) . . ?
O4 S1 C30 101.92(10) . . ?
O5 S1 O4 115.08(11) . . ?
O5 S1 O6 115.59(10) . . ?
O5 S1 C30 103.07(11) . . ?
O6 S1 C30 103.53(9) . . ?
F1 C30 S1 111.96(13) . . ?
F1 C30 F3 106.78(18) . . ?
F2 C30 S1 112.21(16) . . ?
F2 C30 F1 106.34(19) . . ?
F2 C30 F3 107.7(2) . . ?
F3 C30 S1 111.54(16) . . ?

loop_
_geom_bond_atom_site_label_1
_geom_bond_atom_site_label_2
_geom_bond_distance
_geom_bond_site_symmetry_2
_geom_bond_publ_flag
C1 P1 1.8277(16) . ?
C1 N1 1.356(2) . ?
C1 N2 1.354(2) . ?
P1 P2 2.0831(5) . ?
N1 C2 1.387(2) . ?
N1 C4 1.488(2) . ?
O1 P2 1.5713(11) . ?
O1 C12 1.4825(18) . ?
P2 O2 1.5764(11) . ?
P2 O3 1.5694(11) . ?
C2 C3 1.364(2) . ?
C2 C7 1.491(2) . ?
O2 C18 1.4867(17) . ?
N2 C3 1.387(2) . ?
N2 C9 1.485(2) . ?
C3 C8 1.492(2) . ?
O3 C24 1.4765(17) . ?
C4 H4 1.0000 . ?
C4 C5 1.524(2) . ?
C4 C6 1.523(2) . ?
C5 H5A 0.9800 . ?
C5 H5B 0.9800 . ?
C5 H5C 0.9800 . ?
C6 H6A 0.9800 . ?
C6 H6B 0.9800 . ?
C6 H6C 0.9800 . ?
C7 H7A 0.9800 . ?
C7 H7B 0.9800 . ?
C7 H7C 0.9800 . ?
C8 H8A 0.9800 . ?
C8 H8B 0.9800 . ?
C8 H8C 0.9800 . ?
C9 H9 1.0000 . ?
C9 C10 1.527(2) . ?
C9 C11 1.523(2) . ?
C10 H10A 0.9800 . ?
C10 H10B 0.9800 . ?
C10 H10C 0.9800 . ?
C11 H11A 0.9800 . ?
C11 H11B 0.9800 . ?
C11 H11C 0.9800 . ?
C12 H12 1.0000 . ?
C12 C13 1.516(3) . ?
C12 C17 1.519(2) . ?
C13 H13A 0.9900 . ?
C13 H13B 0.9900 . ?
C13 C14 1.524(4) . ?
C14 H14A 0.9900 . ?
C14 H14B 0.9900 . ?
C14 C15 1.526(3) . ?
C15 H15A 0.9900 . ?
C15 H15B 0.9900 . ?
C15 C16 1.529(3) . ?
C16 H16A 0.9900 . ?
C16 H16B 0.9900 . ?
C16 C17 1.522(3) . ?
C17 H17A 0.9900 . ?
C17 H17B 0.9900 . ?
C18 H18 1.0000 . ?
C18 C19 1.517(2) . ?
C18 C23 1.515(2) . ?
C19 H19A 0.9900 . ?
C19 H19B 0.9900 . ?
C19 C20 1.525(3) . ?
C20 H20A 0.9900 . ?
C20 H20B 0.9900 . ?
C20 C21 1.520(3) . ?
C21 H21A 0.9900 . ?
C21 H21B 0.9900 . ?
C21 C22 1.527(3) . ?
C22 H22A 0.9900 . ?
C22 H22B 0.9900 . ?
C22 C23 1.528(3) . ?
C23 H23A 0.9900 . ?
C23 H23B 0.9900 . ?
C24 H24 1.0000 . ?
C24 C25 1.514(2) . ?
C24 C29 1.514(2) . ?
C25 H25A 0.9900 . ?
C25 H25B 0.9900 . ?
C25 C26 1.535(2) . ?
C26 H26A 0.9900 . ?
C26 H26B 0.9900 . ?
C26 C27 1.529(2) . ?
C27 H27A 0.9900 . ?
C27 H27B 0.9900 . ?
C27 C28 1.528(2) . ?
C28 H28A 0.9900 . ?
C28 H28B 0.9900 . ?
C28 C29 1.535(2) . ?
C29 H29A 0.9900 . ?
C29 H29B 0.9900 . ?
S1 O4 1.4374(14) . ?
S1 O5 1.4278(15) . ?
S1 O6 1.4375(14) . ?
S1 C30 1.823(2) . ?
F1 C30 1.335(2) . ?
F2 C30 1.333(3) . ?
F3 C30 1.338(3) . ?

loop_
_geom_torsion_atom_site_label_1
_geom_torsion_atom_site_label_2
_geom_torsion_atom_site_label_3
_geom_torsion_atom_site_label_4
_geom_torsion
_geom_torsion_site_symmetry_1
_geom_torsion_site_symmetry_2
_geom_torsion_site_symmetry_3
_geom_torsion_site_symmetry_4
_geom_torsion_publ_flag
C1 N1 C2 C3 -0.61(17) . . . . ?
C1 N1 C2 C7 176.34(15) . . . . ?
C1 N1 C4 C5 110.33(16) . . . . ?
C1 N1 C4 C6 -121.38(16) . . . . ?
C1 N2 C3 C2 -0.12(17) . . . . ?
C1 N2 C3 C8 -179.02(15) . . . . ?
C1 N2 C9 C10 120.29(16) . . . . ?
C1 N2 C9 C11 -112.01(16) . . . . ?
P1 C1 N1 C2 -168.21(11) . . . . ?
P1 C1 N1 C4 11.4(2) . . . . ?
P1 C1 N2 C3 167.94(11) . . . . ?
P1 C1 N2 C9 -13.0(2) . . . . ?
P1 P2 O2 C18 -67.01(11) . . . . ?
P1 P2 O3 C24 -174.20(9) . . . . ?
N1 C1 P1 P2 -103.85(12) . . . . ?
N1 C1 N2 C3 -0.25(16) . . . . ?
N1 C1 N2 C9 178.81(13) . . . . ?
N1 C2 C3 N2 0.43(17) . . . . ?
N1 C2 C3 C8 179.30(15) . . . . ?
O1 P2 O2 C18 53.99(12) . . . . ?
O1 P2 O3 C24 62.00(12) . . . . ?
O1 C12 C13 C14 63.0(2) . . . . ?
O1 C12 C17 C16 -66.99(19) . . . . ?
P2 O1 C12 C13 95.54(15) . . . . ?
P2 O1 C12 C17 -144.47(12) . . . . ?
P2 O2 C18 C19 -102.04(13) . . . . ?
P2 O2 C18 C23 136.76(12) . . . . ?
P2 O3 C24 C25 104.50(13) . . . . ?
P2 O3 C24 C29 -133.66(11) . . . . ?
C2 N1 C4 C5 -70.1(2) . . . . ?
C2 N1 C4 C6 58.2(2) . . . . ?
O2 P2 O3 C24 -45.30(12) . . . . ?
O2 C18 C19 C20 -65.24(16) . . . . ?
O2 C18 C23 C22 66.32(17) . . . . ?
N2 C1 P1 P2 89.83(13) . . . . ?
N2 C1 N1 C2 0.53(16) . . . . ?
N2 C1 N1 C4 -179.85(13) . . . . ?
C3 N2 C9 C10 -60.8(2) . . . . ?
C3 N2 C9 C11 66.9(2) . . . . ?
O3 P2 O2 C18 169.20(10) . . . . ?
O3 C24 C25 C26 176.68(12) . . . . ?
O3 C24 C29 C28 -179.49(13) . . . . ?
C4 N1 C2 C3 179.80(14) . . . . ?
C4 N1 C2 C7 -3.3(2) . . . . ?
C7 C2 C3 N2 -176.37(16) . . . . ?
C7 C2 C3 C8 2.5(3) . . . . ?
C9 N2 C3 C2 -179.13(14) . . . . ?
C9 N2 C3 C8 2.0(2) . . . . ?
C12 O1 P2 P1 -46.71(12) . . . . ?
C12 O1 P2 O2 -174.16(12) . . . . ?
C12 O1 P2 O3 78.02(13) . . . . ?
C12 C13 C14 C15 56.8(2) . . . . ?
C13 C12 C17 C16 50.8(2) . . . . ?
C13 C14 C15 C16 -56.8(3) . . . . ?
C14 C15 C16 C17 54.6(3) . . . . ?
C15 C16 C17 C12 -52.0(2) . . . . ?
C17 C12 C13 C14 -53.2(2) . . . . ?
C18 C19 C20 C21 -55.70(18) . . . . ?
C19 C18 C23 C22 -52.39(18) . . . . ?
C19 C20 C21 C22 57.55(19) . . . . ?
C20 C21 C22 C23 -56.40(19) . . . . ?
C21 C22 C23 C18 53.95(19) . . . . ?
C23 C18 C19 C20 52.96(18) . . . . ?
C24 C25 C26 C27 -54.88(19) . . . . ?
C25 C24 C29 C28 -59.27(18) . . . . ?
C25 C26 C27 C28 55.0(2) . . . . ?
C26 C27 C28 C29 -56.7(2) . . . . ?
C27 C28 C29 C24 58.13(19) . . . . ?
C29 C24 C25 C26 57.76(18) . . . . ?
O4 S1 C30 F1 58.20(18) . . . . ?
O4 S1 C30 F2 -61.30(18) . . . . ?
O4 S1 C30 F3 177.80(16) . . . . ?
O5 S1 C30 F1 -61.39(19) . . . . ?
O5 S1 C30 F2 179.11(16) . . . . ?
O5 S1 C30 F3 58.21(18) . . . . ?
O6 S1 C30 F1 177.81(16) . . . . ?
O6 S1 C30 F2 58.32(18) . . . . ?
O6 S1 C30 F3 -62.59(18) . . . . ?

loop_
_exptl_oxdiff_crystal_face_indexfrac_h
_exptl_oxdiff_crystal_face_indexfrac_k
_exptl_oxdiff_crystal_face_indexfrac_l
_exptl_oxdiff_crystal_face_x
_exptl_oxdiff_crystal_face_y
_exptl_oxdiff_crystal_face_z
-3.3459 1.2237 -9.4708 0.2223 0.6250 0.7483
-0.9757 -2.1259 11.3118 -0.3273 -0.9256 -0.1902
6.1614 0.0844 4.1885 -0.0401 -0.1078 -0.9934
2.8725 2.2550 -10.6067 0.3312 0.9384 -0.0986
-6.4411 -0.4669 -3.0388 -0.0069 0.0091 0.9999
-5.8402 6.3578 1.8611 0.4783 -0.4512 0.7534
1.6064 9.1397 6.9006 0.6465 -0.6136 -0.4533
6.0964 -5.6338 -1.2600 -0.4276 0.4031 -0.8091
0.9212 -10.0669 -6.4641 -0.7232 0.6853 0.0860
